data_4349549
loop_
_publ_author_name
'Carter, Korey P.'
'Kalaj, Mark'
'Cahill, Christopher L.'

_publ_section_title
;
 Harnessing uranyl oxo atoms via halogen bonding interactions in molecular
 uranyl materials featuring 2,5-diiodobenzoic acid and N-donor capping
 ligands
;
_journal_issue 1
_journal_name_full 'Inorganic Chemistry Frontiers'
_journal_page_first 65
_journal_paper_doi 10.1039/C6QI00352D
_journal_volume 4
_journal_year 2017
_chemical_formula_sum 'C29 H17 I4 N3 O6 U'
_chemical_formula_weight 1249.08
_space_group_crystal_system monoclinic
_space_group_IT_number 14
_space_group_name_Hall '-P 2ybc'
_space_group_name_H-M_alt 'P 1 21/c 1'
_symmetry_cell_setting monoclinic
_symmetry_Int_Tables_number 14
_symmetry_space_group_name_H-M 'P 1 21/c 1'
_atom_sites_solution_hydrogens geom
_audit_creation_method SHELXL-2014
_audit_update_record
;
2016-08-25 deposited with the CCDC.
2016-10-08 downloaded from the CCDC.
;
_cell_angle_alpha 90
_cell_angle_beta 104.521(11)
_cell_angle_gamma 90
_cell_formula_units_Z 4
_cell_length_a 14.7607(9)
_cell_length_b 16.8925(10)
_cell_length_c 13.3636(8)
_cell_measurement_reflns_used 30478
_cell_measurement_temperature 293(2)
_cell_measurement_theta_max 43.675
_cell_measurement_theta_min 4.399
_cell_volume 3225.7(4)
_computing_cell_refinement 'SAINT, Bruker-AXS'
_computing_data_collection 'APEX, Bruker-AXS'
_computing_data_reduction 'SAINT, Bruker-AXS'
_computing_molecular_graphics 'WINGX (Farrugia, 2012)'
_computing_publication_material 'Crystal Maker (Palmer, 2009)'
_computing_structure_refinement 'SHELXL-2014 (Sheldrick, 2014)'
_computing_structure_solution 'SIR92 (Gualardi, 1994)'
_diffrn_ambient_temperature 293(2)
_diffrn_measured_fraction_theta_full 1.000
_diffrn_measured_fraction_theta_max 0.993
_diffrn_measurement_device_type 'Bruker APEX II CCD'
_diffrn_measurement_method 'omega scans'
_diffrn_radiation_probe x-ray
_diffrn_radiation_type MoK\a
_diffrn_radiation_wavelength 0.71073
_diffrn_reflns_av_R_equivalents 0.0661
_diffrn_reflns_av_unetI/netI 0.0589
_diffrn_reflns_Laue_measured_fraction_full 1.000
_diffrn_reflns_Laue_measured_fraction_max 0.993
_diffrn_reflns_limit_h_max 18
_diffrn_reflns_limit_h_min -18
_diffrn_reflns_limit_k_max 21
_diffrn_reflns_limit_k_min -21
_diffrn_reflns_limit_l_max 16
_diffrn_reflns_limit_l_min -16
_diffrn_reflns_number 29830
_diffrn_reflns_point_group_measured_fraction_full 1.000
_diffrn_reflns_point_group_measured_fraction_max 0.993
_diffrn_reflns_theta_full 25.500
_diffrn_reflns_theta_max 26.886
_diffrn_reflns_theta_min 1.425
_diffrn_source 'fine-focus sealed tube'
_exptl_absorpt_coefficient_mu 8.906
_exptl_absorpt_correction_T_max 0.7454
_exptl_absorpt_correction_T_min 0.5856
_exptl_absorpt_correction_type empirical
_exptl_absorpt_process_details 'SADABS (Sheldrick, 2015)'
_exptl_crystal_colour Yellow
_exptl_crystal_density_diffrn 2.572
_exptl_crystal_description Plate
_exptl_crystal_F_000 2256
_exptl_crystal_recrystallization_method Hydrothermal
_exptl_crystal_size_max 0.25
_exptl_crystal_size_mid 0.18
_exptl_crystal_size_min 0.16
_refine_diff_density_max 1.811
_refine_diff_density_min -1.700
_refine_diff_density_rms 0.172
_refine_ls_extinction_method none
_refine_ls_goodness_of_fit_ref 1.015
_refine_ls_hydrogen_treatment constr
_refine_ls_matrix_type full
_refine_ls_number_parameters 388
_refine_ls_number_reflns 6923
_refine_ls_number_restraints 0
_refine_ls_restrained_S_all 1.015
_refine_ls_R_factor_all 0.0719
_refine_ls_R_factor_gt 0.0396
_refine_ls_shift/su_max 0.001
_refine_ls_shift/su_mean 0.000
_refine_ls_structure_factor_coef Fsqd
_refine_ls_weighting_details 'w=1/[\s^2^(Fo^2^)+(0.0383P)^2^] where P=(Fo^2^+2Fc^2^)/3'
_refine_ls_weighting_scheme calc
_refine_ls_wR_factor_gt 0.0803
_refine_ls_wR_factor_ref 0.0934
_reflns_Friedel_coverage 0.000
_reflns_number_gt 4780
_reflns_number_total 6923
_reflns_threshold_expression 'I > 2\s(I)'
_cod_data_source_file c6qi00352d2.cif
_cod_data_source_block Complex_4
_cod_original_sg_symbol_H-M 'P 21/c'
_cod_database_code 4349549
_shelx_space_group_comment
;
The symmetry employed for this shelxl refinement is uniquely defined
by the following loop, which should always be used as a source of
symmetry information in preference to the above space-group names.
They are only intended as comments.
;
_shelxl_version_number 2014-1

loop_
_space_group_symop_operation_xyz
'x, y, z'
'-x, y+1/2, -z+1/2'
'-x, -y, -z'
'x, -y-1/2, z-1/2'

loop_
_atom_site_label
_atom_site_type_symbol
_atom_site_fract_x
_atom_site_fract_y
_atom_site_fract_z
_atom_site_U_iso_or_equiv
_atom_site_adp_type
_atom_site_occupancy
_atom_site_site_symmetry_order
_atom_site_calc_flag
_atom_site_refinement_flags_posn
_atom_site_refinement_flags_adp
U1 U 0.34664(2) 0.07454(2) 0.16278(2) 0.02987(9) Uani 1 1 d . .
I3 I 0.35900(5) -0.08173(4) 0.57286(5) 0.0618(2) Uani 1 1 d . .
I4 I -0.03775(5) 0.13361(4) 0.33677(6) 0.0651(2) Uani 1 1 d . .
I1 I 0.12341(4) 0.37846(4) 0.32925(5) 0.05727(19) Uani 1 1 d . .
I2 I -0.13370(5) 0.13645(7) -0.05963(7) 0.1110(4) Uani 1 1 d . .
O2 O 0.4113(4) 0.1034(3) 0.2867(4) 0.0415(13) Uani 1 1 d . .
O1 O 0.2878(3) 0.0460(3) 0.0364(4) 0.0382(13) Uani 1 1 d . .
O5 O 0.2686(4) -0.0159(3) 0.2359(4) 0.0416(13) Uani 1 1 d . .
N1 N 0.3813(4) 0.2041(4) 0.0809(5) 0.0365(15) Uani 1 1 d . .
O3 O 0.2216(4) 0.1517(3) 0.1680(4) 0.0432(14) Uani 1 1 d . .
N3 N 0.4463(4) -0.0506(3) 0.1581(5) 0.0353(15) Uani 1 1 d . .
O6 O 0.2874(5) -0.1238(3) 0.3319(4) 0.0560(17) Uani 1 1 d . .
N2 N 0.5118(4) 0.0930(3) 0.1299(4) 0.0303(14) Uani 1 1 d . .
C4 C 0.4902(7) 0.3064(5) 0.0703(7) 0.049(2) Uani 1 1 d . .
H4 H 0.5518 0.3238 0.0828 0.059 Uiso 1 1 calc R U
C17 C 0.0966(5) 0.2377(4) 0.1728(6) 0.0315(17) Uani 1 1 d . .
C29 C 0.1321(5) 0.0301(4) 0.3419(6) 0.0379(19) Uani 1 1 d . .
H29 H 0.1144 0.0373 0.2706 0.045 Uiso 1 1 calc R U
C24 C 0.2101(5) -0.0149(4) 0.3852(6) 0.0352(18) Uani 1 1 d . .
C10 C 0.5751(5) 0.0332(5) 0.1455(5) 0.0320(17) Uani 1 1 d . .
C27 C 0.1050(6) 0.0558(5) 0.5088(7) 0.051(2) Uani 1 1 d . .
H27 H 0.0703 0.0794 0.5499 0.061 Uiso 1 1 calc R U
C3 C 0.4182(8) 0.3569(5) 0.0289(8) 0.058(3) Uani 1 1 d . .
H3 H 0.4307 0.4090 0.0144 0.070 Uiso 1 1 calc R U
C16 C 0.1975(6) 0.2129(5) 0.2122(7) 0.045(2) Uani 1 1 d . .
C15 C 0.4074(6) -0.1215(5) 0.1587(6) 0.043(2) Uani 1 1 d . .
H15 H 0.3448 -0.1241 0.1600 0.052 Uiso 1 1 calc R U
C5 C 0.4709(5) 0.2286(4) 0.0937(5) 0.0338(18) Uani 1 1 d . .
C22 C 0.0408(6) 0.1926(5) 0.0936(6) 0.042(2) Uani 1 1 d . .
H22 H 0.0671 0.1504 0.0661 0.050 Uiso 1 1 calc R U
C1 C 0.3117(6) 0.2536(5) 0.0381(6) 0.047(2) Uani 1 1 d . .
H1 H 0.2504 0.2359 0.0276 0.057 Uiso 1 1 calc R U
C14 C 0.4552(6) -0.1912(5) 0.1574(6) 0.046(2) Uani 1 1 d . .
H14 H 0.4251 -0.2397 0.1565 0.055 Uiso 1 1 calc R U
C9 C 0.6688(6) 0.0463(5) 0.1528(6) 0.043(2) Uani 1 1 d . .
H9 H 0.7104 0.0039 0.1617 0.052 Uiso 1 1 calc R U
C25 C 0.2361(6) -0.0243(5) 0.4927(6) 0.0401(19) Uani 1 1 d . .
C18 C 0.0547(5) 0.3022(4) 0.2101(6) 0.0321(17) Uani 1 1 d . .
O4 O 0.2505(5) 0.2505(5) 0.2779(7) 0.117(4) Uani 1 1 d . .
C6 C 0.5437(6) 0.1672(5) 0.1226(6) 0.0381(19) Uani 1 1 d . .
C20 C -0.0924(6) 0.2732(6) 0.0933(7) 0.055(3) Uani 1 1 d . .
H20 H -0.1553 0.2852 0.0667 0.066 Uiso 1 1 calc R U
C23 C 0.2608(5) -0.0564(5) 0.3146(6) 0.0362(19) Uani 1 1 d . .
C11 C 0.5365(5) -0.0470(4) 0.1532(5) 0.0307(17) Uani 1 1 d . .
C26 C 0.1840(6) 0.0106(5) 0.5526(7) 0.051(2) Uani 1 1 d . .
H26 H 0.2018 0.0039 0.6239 0.061 Uiso 1 1 calc R U
C28 C 0.0797(6) 0.0646(5) 0.4027(7) 0.046(2) Uani 1 1 d . .
C12 C 0.5896(6) -0.1143(5) 0.1552(6) 0.044(2) Uani 1 1 d . .
H12 H 0.6524 -0.1105 0.1550 0.053 Uiso 1 1 calc R U
C2 C 0.3271(7) 0.3303(5) 0.0088(7) 0.061(3) Uani 1 1 d . .
H2 H 0.2775 0.3627 -0.0235 0.074 Uiso 1 1 calc R U
C19 C -0.0390(6) 0.3188(5) 0.1707(7) 0.047(2) Uani 1 1 d . .
H19 H -0.0660 0.3612 0.1969 0.057 Uiso 1 1 calc R U
C21 C -0.0540(6) 0.2101(6) 0.0550(6) 0.053(2) Uani 1 1 d . .
C8 C 0.7003(6) 0.1225(6) 0.1470(7) 0.050(2) Uani 1 1 d . .
H8 H 0.7634 0.1323 0.1529 0.060 Uiso 1 1 calc R U
C13 C 0.5479(6) -0.1882(5) 0.1575(6) 0.044(2) Uani 1 1 d . .
H13 H 0.5824 -0.2345 0.1591 0.052 Uiso 1 1 calc R U
C7 C 0.6372(6) 0.1839(5) 0.1323(6) 0.047(2) Uani 1 1 d . .
H7 H 0.6572 0.2358 0.1290 0.056 Uiso 1 1 calc R U

loop_
_atom_site_aniso_label
_atom_site_aniso_U_11
_atom_site_aniso_U_22
_atom_site_aniso_U_33
_atom_site_aniso_U_23
_atom_site_aniso_U_13
_atom_site_aniso_U_12
U1 0.02842(16) 0.03000(15) 0.03179(16) -0.00063(13) 0.00865(11) 0.00354(13)
I3 0.0759(5) 0.0684(4) 0.0387(3) 0.0065(3) 0.0096(3) 0.0280(4)
I4 0.0535(4) 0.0698(4) 0.0803(5) 0.0231(4) 0.0325(4) 0.0209(3)
I1 0.0536(4) 0.0534(4) 0.0714(4) -0.0226(3) 0.0279(3) -0.0114(3)
I2 0.0476(4) 0.2013(11) 0.0843(6) -0.0738(6) 0.0171(4) -0.0389(5)
O2 0.035(3) 0.050(3) 0.039(3) -0.005(3) 0.009(3) 0.001(3)
O1 0.034(3) 0.044(3) 0.035(3) -0.003(2) 0.005(2) 0.005(2)
O5 0.049(3) 0.033(3) 0.051(3) 0.006(3) 0.028(3) 0.003(3)
N1 0.039(4) 0.029(3) 0.040(4) 0.009(3) 0.006(3) 0.006(3)
O3 0.030(3) 0.040(3) 0.062(4) -0.003(3) 0.015(3) 0.017(3)
N3 0.039(4) 0.026(3) 0.042(4) -0.003(3) 0.014(3) 0.003(3)
O6 0.092(5) 0.036(3) 0.043(4) 0.009(3) 0.023(3) 0.020(3)
N2 0.031(3) 0.032(4) 0.029(3) 0.002(3) 0.009(3) 0.006(3)
C4 0.059(6) 0.037(5) 0.054(6) 0.003(4) 0.021(5) -0.001(4)
C17 0.023(4) 0.036(4) 0.039(4) 0.002(4) 0.014(3) 0.001(3)
C29 0.040(5) 0.032(4) 0.047(5) 0.005(4) 0.020(4) -0.001(4)
C24 0.040(5) 0.022(4) 0.046(5) 0.003(3) 0.014(4) -0.005(3)
C10 0.029(4) 0.044(5) 0.023(4) -0.002(3) 0.007(3) 0.001(4)
C27 0.059(6) 0.045(5) 0.059(6) -0.002(4) 0.034(5) 0.003(4)
C3 0.080(8) 0.027(5) 0.076(7) 0.007(5) 0.034(6) 0.004(5)
C16 0.027(4) 0.050(5) 0.058(6) 0.002(5) 0.010(4) 0.002(4)
C15 0.046(5) 0.034(5) 0.054(5) -0.002(4) 0.019(4) 0.003(4)
C5 0.039(5) 0.035(4) 0.030(4) -0.007(3) 0.014(3) -0.007(4)
C22 0.041(5) 0.047(5) 0.042(5) -0.008(4) 0.016(4) -0.001(4)
C1 0.053(6) 0.042(5) 0.050(5) 0.007(4) 0.017(4) 0.003(4)
C14 0.065(6) 0.033(5) 0.041(5) -0.001(4) 0.018(4) 0.006(4)
C9 0.032(5) 0.058(6) 0.040(5) -0.004(4) 0.009(4) 0.006(4)
C25 0.047(5) 0.036(4) 0.040(5) 0.004(4) 0.014(4) 0.000(4)
C18 0.032(4) 0.024(4) 0.041(4) 0.002(3) 0.011(3) -0.003(3)
O4 0.035(4) 0.122(7) 0.173(8) -0.090(7) -0.012(5) 0.021(4)
C6 0.045(5) 0.037(5) 0.033(4) -0.003(4) 0.011(4) 0.001(4)
C20 0.032(5) 0.084(7) 0.050(6) 0.007(5) 0.011(4) 0.022(5)
C23 0.032(4) 0.039(5) 0.035(4) -0.002(4) 0.004(4) -0.002(4)
C11 0.028(4) 0.037(4) 0.027(4) -0.001(3) 0.007(3) 0.005(3)
C26 0.057(6) 0.055(6) 0.042(5) 0.003(4) 0.016(4) 0.003(5)
C28 0.043(5) 0.044(5) 0.055(6) 0.007(4) 0.023(4) -0.003(4)
C12 0.037(5) 0.047(5) 0.050(5) -0.005(4) 0.014(4) 0.009(4)
C2 0.073(7) 0.040(5) 0.070(7) 0.017(5) 0.015(6) 0.020(5)
C19 0.047(5) 0.045(5) 0.052(5) 0.005(4) 0.016(4) 0.016(4)
C21 0.032(5) 0.083(7) 0.040(5) -0.009(5) 0.005(4) -0.016(5)
C8 0.017(4) 0.075(7) 0.058(6) -0.004(5) 0.011(4) -0.001(4)
C13 0.052(6) 0.033(5) 0.043(5) -0.005(4) 0.006(4) 0.018(4)
C7 0.039(5) 0.045(5) 0.056(5) -0.002(4) 0.011(4) -0.011(4)

loop_
_atom_type_symbol
_atom_type_description
_atom_type_scat_dispersion_real
_atom_type_scat_dispersion_imag
_atom_type_scat_source
C C 0.0033 0.0016 'International Tables Vol C Tables 4.2.6.8 and 6.1.1.4'
H H 0.0000 0.0000 'International Tables Vol C Tables 4.2.6.8 and 6.1.1.4'
N N 0.0061 0.0033 'International Tables Vol C Tables 4.2.6.8 and 6.1.1.4'
O O 0.0106 0.0060 'International Tables Vol C Tables 4.2.6.8 and 6.1.1.4'
I I -0.4742 1.8119 'International Tables Vol C Tables 4.2.6.8 and 6.1.1.4'
U U -9.6767 9.6646 'International Tables Vol C Tables 4.2.6.8 and 6.1.1.4'

loop_
_geom_angle_atom_site_label_1
_geom_angle_atom_site_label_2
_geom_angle_atom_site_label_3
_geom_angle
O1 U1 O2 176.8(2)
O1 U1 O3 88.7(2)
O2 U1 O3 93.7(2)
O1 U1 O5 92.7(2)
O2 U1 O5 89.7(2)
O3 U1 O5 82.46(19)
O1 U1 N1 85.8(2)
O2 U1 N1 92.7(2)
O3 U1 N1 76.9(2)
O5 U1 N1 159.35(19)
O1 U1 N3 84.3(2)
O2 U1 N3 94.1(2)
O3 U1 N3 160.07(19)
O5 U1 N3 79.29(19)
N1 U1 N3 120.9(2)
O1 U1 N2 97.4(2)
O2 U1 N2 79.4(2)
O3 U1 N2 137.60(19)
O5 U1 N2 138.56(18)
N1 U1 N2 61.87(19)
N3 U1 N2 62.04(19)
C23 O5 U1 150.2(5)
C1 N1 C5 118.9(7)
C1 N1 U1 120.3(5)
C5 N1 U1 120.1(5)
C16 O3 U1 142.7(5)
C15 N3 C11 118.3(6)
C15 N3 U1 119.2(5)
C11 N3 U1 122.5(5)
C6 N2 C10 117.6(6)
C6 N2 U1 118.7(5)
C10 N2 U1 121.6(5)
C3 C4 C5 119.8(9)
C22 C17 C18 117.7(7)
C22 C17 C16 117.2(7)
C18 C17 C16 125.2(7)
C24 C29 C28 121.1(8)
C29 C24 C25 118.6(7)
C29 C24 C23 119.0(7)
C25 C24 C23 122.4(7)
N2 C10 C9 122.2(7)
N2 C10 C11 115.4(6)
C9 C10 C11 122.4(7)
C28 C27 C26 118.2(8)
C4 C3 C2 119.8(8)
O4 C16 O3 123.9(8)
O4 C16 C17 120.9(8)
O3 C16 C17 115.2(7)
N3 C15 C14 123.2(8)
N1 C5 C4 120.4(7)
N1 C5 C6 116.2(7)
C4 C5 C6 123.1(7)
C17 C22 C21 120.8(8)
N1 C1 C2 122.8(8)
C13 C14 C15 119.0(8)
C10 C9 C8 119.4(8)
C26 C25 C24 120.0(8)
C26 C25 I3 116.0(6)
C24 C25 I3 123.8(6)
C19 C18 C17 120.8(7)
C19 C18 I1 114.3(6)
C17 C18 I1 124.9(5)
N2 C6 C7 122.6(7)
N2 C6 C5 115.4(7)
C7 C6 C5 121.8(7)
C21 C20 C19 120.5(8)
O6 C23 O5 124.5(7)
O6 C23 C24 120.4(7)
O5 C23 C24 115.1(7)
N3 C11 C12 121.6(7)
N3 C11 C10 116.4(6)
C12 C11 C10 121.9(7)
C25 C26 C27 121.4(8)
C29 C28 C27 120.8(8)
C29 C28 I4 120.9(6)
C27 C28 I4 118.3(6)
C11 C12 C13 119.2(8)
C3 C2 C1 118.0(9)
C20 C19 C18 120.4(8)
C20 C21 C22 119.9(8)
C20 C21 I2 121.9(7)
C22 C21 I2 118.2(7)
C7 C8 C9 119.2(7)
C14 C13 C12 118.6(7)
C6 C7 C8 119.0(8)

loop_
_geom_bond_atom_site_label_1
_geom_bond_atom_site_label_2
_geom_bond_distance
U1 O1 1.761(5)
U1 O2 1.760(5)
U1 O3 2.275(5)
U1 O5 2.276(5)
U1 N1 2.555(6)
U1 N3 2.585(6)
U1 N2 2.602(6)
I3 C25 2.099(8)
I4 C28 2.092(9)
I1 C18 2.102(7)
I2 C21 2.091(8)
O5 C23 1.284(9)
N1 C1 1.336(10)
N1 C5 1.357(9)
O3 C16 1.284(9)
N3 C15 1.329(10)
N3 C11 1.351(9)
O6 C23 1.208(9)
N2 C6 1.351(9)
N2 C10 1.355(9)
C4 C3 1.366(12)
C4 C5 1.396(11)
C17 C22 1.393(10)
C17 C18 1.404(10)
C17 C16 1.510(10)
C29 C24 1.379(10)
C29 C28 1.383(11)
C24 C25 1.400(10)
C24 C23 1.514(10)
C10 C9 1.380(10)
C10 C11 1.484(10)
C27 C28 1.381(12)
C27 C26 1.394(12)
C3 C2 1.379(13)
C16 O4 1.201(10)
C15 C14 1.375(11)
C5 C6 1.473(11)
C22 C21 1.397(11)
C1 C2 1.389(11)
C14 C13 1.368(11)
C9 C8 1.378(12)
C25 C26 1.375(11)
C18 C19 1.378(11)
C6 C7 1.384(11)
C20 C21 1.366(12)
C20 C19 1.370(12)
C11 C12 1.378(10)
C12 C13 1.396(11)
C8 C7 1.374(11)
